data_4122509
loop_
_publ_author_name
'Matsuo, Kyohei'
'Saito, Shohei'
'Yamaguchi, Shigehiro'

_publ_section_title
;
 Photodissociation of B-N Lewis adducts: a partially fused
 trinaphthylborane with dual fluorescence.
;
_journal_issue 36
_journal_name_full 'Journal of the American Chemical Society'
_journal_page_first 12580
_journal_page_last 12583
_journal_paper_doi 10.1021/ja506980p
_journal_volume 136
_journal_year 2014
_chemical_formula_moiety 'C30 H13.44 B Br1.56'
_chemical_formula_sum 'C30 H13.44 B Br1.56'
_chemical_formula_weight 509.58
_chemical_name_common 'Partially Constrained Triarylborane Brominated Derivative'
_chemical_name_systematic
;
 ?
;
_space_group_crystal_system monoclinic
_space_group_IT_number 13
_space_group_name_Hall '-P 2ya'
_space_group_name_H-M_alt 'P 1 2/a 1'
_symmetry_space_group_name_Hall '-P 2ya'
_symmetry_space_group_name_H-M 'P 1 2/a 1'
_atom_sites_solution_hydrogens mixed
_audit_creation_method SHELXL-2013
_cell_angle_alpha 90
_cell_angle_beta 116.409(4)
_cell_angle_gamma 90
_cell_formula_units_Z 4
_cell_length_a 23.4202(10)
_cell_length_b 3.8518(2)
_cell_length_c 23.7888(12)
_cell_measurement_temperature 123(2)
_cell_volume 1922.03(17)
_computing_cell_refinement 'RAPID AUTO (Rigaku, 2011)'
_computing_data_collection 'RAPID AUTO (Rigaku, 2011)'
_computing_data_reduction 'RAPID AUTO (Rigaku, 2011)'
_computing_structure_refinement 'SHELXL-2013 (Sheldrick, 2013)'
_computing_structure_solution 'SHELXL-2013 (Sheldrick, 2013)'
_diffrn_ambient_temperature 123(2)
_diffrn_detector_area_resol_mean 10.00
_diffrn_measured_fraction_theta_full 0.993
_diffrn_measured_fraction_theta_max 0.992
_diffrn_measurement_device_type 'RIGAKU RAPID AUTO'
_diffrn_measurement_method \w
_diffrn_radiation_monochromator confocal
_diffrn_radiation_type CuK\a
_diffrn_radiation_wavelength 1.54187
_diffrn_reflns_av_R_equivalents 0.0716
_diffrn_reflns_av_unetI/netI 0.0689
_diffrn_reflns_Laue_measured_fraction_full 0.993
_diffrn_reflns_Laue_measured_fraction_max 0.992
_diffrn_reflns_limit_h_max 27
_diffrn_reflns_limit_h_min -26
_diffrn_reflns_limit_k_max 4
_diffrn_reflns_limit_k_min -4
_diffrn_reflns_limit_l_max 28
_diffrn_reflns_limit_l_min -28
_diffrn_reflns_number 20066
_diffrn_reflns_point_group_measured_fraction_full 0.993
_diffrn_reflns_point_group_measured_fraction_max 0.992
_diffrn_reflns_theta_full 67.687
_diffrn_reflns_theta_max 68.240
_diffrn_reflns_theta_min 3.780
_diffrn_source 'fine-focus sealed tube'
_exptl_absorpt_coefficient_mu 4.411
_exptl_absorpt_correction_T_max 0.9572
_exptl_absorpt_correction_T_min 0.5575
_exptl_absorpt_correction_type multi-scan
_exptl_absorpt_process_details 'RIGAKU ABSCOR'
_exptl_crystal_colour red
_exptl_crystal_density_diffrn 1.761
_exptl_crystal_description needle
_exptl_crystal_F_000 1013
_exptl_crystal_size_max 0.150
_exptl_crystal_size_mid 0.010
_exptl_crystal_size_min 0.010
_refine_diff_density_max 0.764
_refine_diff_density_min -0.970
_refine_diff_density_rms 0.149
_refine_ls_extinction_method none
_refine_ls_goodness_of_fit_ref 1.091
_refine_ls_hydrogen_treatment mixed
_refine_ls_matrix_type full
_refine_ls_number_parameters 303
_refine_ls_number_reflns 3509
_refine_ls_number_restraints 3
_refine_ls_restrained_S_all 1.090
_refine_ls_R_factor_all 0.1076
_refine_ls_R_factor_gt 0.0816
_refine_ls_shift/su_max 0.000
_refine_ls_shift/su_mean 0.000
_refine_ls_structure_factor_coef Fsqd
_refine_ls_weighting_details 'w=1/[\s^2^(Fo^2^)+(0.0708P)^2^+16.0648P] where P=(Fo^2^+2Fc^2^)/3'
_refine_ls_weighting_scheme calc
_refine_ls_wR_factor_gt 0.1889
_refine_ls_wR_factor_ref 0.2093
_reflns_Friedel_coverage 0.000
_reflns_number_gt 2504
_reflns_number_total 3509
_reflns_threshold_expression 'I > 2\s(I)'
_cod_data_source_file ja506980p_si_002.cif
_cod_data_source_block compound5
_cod_depositor_comments
;
The following automatic conversions were performed:

'_exptl_absorpt_correction_type' value 'Multi-scan' changed to
'multi-scan' according to
/home/saulius/struct/COD-crude-data--automatic-downloads/rss-feeds/ACS/lib/dictionaries/cif_core.dic
dictionary named 'cif_core.dic' version 2.4.2 from 2011-04-26.

Automatic conversion script
Id: cif_fix_values 2281 2013-09-26 08:29:07Z andrius 

 Adding full bibliography for 4122508--4122509.cif.
;
_cod_database_code 4122509
_shelx_space_group_comment
;
The symmetry employed for this shelxl refinement is uniquely defined
by the following loop, which should always be used as a source of
symmetry information in preference to the above space-group names.
They are only intended as comments.
;
_shelx_estimated_absorpt_t_min 0.557
_shelx_estimated_absorpt_t_max 0.957
_shelxl_version_number 2013-4

loop_
_space_group_symop_operation_xyz
'x, y, z'
'-x+1/2, y, -z'
'-x, -y, -z'
'x-1/2, -y, z'

loop_
_atom_site_label
_atom_site_type_symbol
_atom_site_fract_x
_atom_site_fract_y
_atom_site_fract_z
_atom_site_U_iso_or_equiv
_atom_site_adp_type
_atom_site_occupancy
_atom_site_site_symmetry_order
_atom_site_calc_flag
_atom_site_refinement_flags_posn
_atom_site_refinement_flags_adp
_atom_site_refinement_flags_occupancy
_atom_site_disorder_assembly
_atom_site_disorder_group
B1 B -0.1206(4) 0.161(2) 0.2370(4) 0.0279(18) Uani 1 1 d . . . . .
C1 C -0.1793(3) -0.0233(18) 0.2373(3) 0.0277(15) Uani 1 1 d . . . . .
C2 C -0.2306(3) -0.1401(18) 0.1829(3) 0.0293(16) Uani 1 1 d . . . . .
H1 H -0.2290 -0.1148 0.1439 0.035 Uiso 1 1 calc R U . . .
C3 C -0.2853(3) -0.2952(19) 0.1834(3) 0.0322(17) Uani 1 1 d . . . . .
H2 H -0.3200 -0.3664 0.1453 0.039 Uiso 1 1 calc R U . . .
C4 C -0.2873(3) -0.3408(18) 0.2391(3) 0.0311(16) Uani 1 1 d . . . . .
H3 H -0.3239 -0.4452 0.2394 0.037 Uiso 1 1 calc R U . . .
C5 C -0.2365(3) -0.2371(17) 0.2965(3) 0.0292(16) Uani 1 1 d . . . . .
C6 C -0.2405(4) -0.2901(19) 0.3539(3) 0.0346(17) Uani 1 1 d . . . . .
H4 H -0.2780 -0.3861 0.3537 0.041 Uiso 1 1 calc R U . . .
C7 C -0.1896(3) -0.2008(18) 0.4097(3) 0.0320(17) Uani 1 1 d . . . . .
H5 H -0.1910 -0.2473 0.4483 0.038 Uiso 1 1 calc R U . . .
C8 C -0.1360(3) -0.0425(19) 0.4099(3) 0.0314(16) Uani 1 1 d . . . . .
H6 H -0.1024 0.0257 0.4489 0.038 Uiso 1 1 calc R U . . .
C9 C -0.1298(3) 0.0192(18) 0.3559(3) 0.0273(15) Uani 1 1 d . . . . .
C10 C -0.1810(3) -0.0786(17) 0.2968(3) 0.0290(16) Uani 1 1 d . . . . .
C11 C -0.0661(3) 0.2529(17) 0.3034(3) 0.0248(15) Uani 1 1 d . . . . .
C12 C -0.0717(3) 0.1833(17) 0.3583(3) 0.0246(14) Uani 1 1 d . . . . .
C13 C -0.0185(3) 0.2704(18) 0.4177(3) 0.0289(16) Uani 1 1 d . . . . .
H7 H -0.0216 0.2184 0.4553 0.035 Uiso 1 1 calc R U . . .
C14 C 0.0355(3) 0.4229(19) 0.4221(3) 0.0302(16) Uani 1 1 d . . . . .
H8 H 0.0690 0.4739 0.4623 0.036 Uiso 1 1 calc R U . . .
C15 C 0.0429(3) 0.5081(18) 0.3673(3) 0.0271(15) Uani 1 1 d . . . . .
C16 C 0.0967(3) 0.6696(18) 0.3649(3) 0.0279(15) Uani 1 1 d . . . . .
C17 C 0.0997(3) 0.7481(18) 0.3094(3) 0.0276(15) Uani 1 1 d . . . . .
H9 H 0.1361 0.8611 0.3103 0.033 Uiso 1 1 calc R U . . .
C18 C 0.0488(3) 0.6597(17) 0.2526(3) 0.0272(15) Uani 1 1 d . . . . .
C19 C -0.0038(3) 0.4966(17) 0.2547(3) 0.0252(15) Uani 1 1 d . . . . .
C20 C -0.0082(3) 0.4178(17) 0.3101(3) 0.0244(14) Uani 1 1 d . . . . .
C21 C -0.1106(3) 0.2630(18) 0.1767(3) 0.0292(16) Uani 1 1 d . . . . .
C22 C -0.0523(3) 0.4221(18) 0.1934(3) 0.0292(16) Uani 1 1 d . . . . .
C23 C -0.0294(4) 0.5437(19) 0.1518(3) 0.0345(17) Uani 1 1 d . . . . .
C24 C 0.0319(4) 0.6902(18) 0.1843(3) 0.0303(16) Uani 1 1 d . . . . .
C25 C 0.0607(4) 0.815(2) 0.1488(3) 0.0369(18) Uani 1 1 d . . . . .
H10 H 0.1021 0.9147 0.1680 0.044 Uiso 1 1 calc R U . . .
C26 C 0.0258(4) 0.788(2) 0.0821(3) 0.042(2) Uani 1 1 d . . . . .
H11 H 0.0452 0.8713 0.0571 0.050 Uiso 1 1 calc R U . . .
C27 C -0.0345(4) 0.648(2) 0.0520(4) 0.043(2) Uani 1 1 d . . . . .
H12 H -0.0559 0.6409 0.0075 0.052 Uiso 1 1 calc R U . . .
C28 C -0.0648(3) 0.515(2) 0.0876(3) 0.0386(19) Uani 1 1 d D . . . .
C29 C -0.1259(4) 0.353(2) 0.0681(2) 0.044(2) Uani 1 1 d D . . . .
C30 C -0.1482(4) 0.240(2) 0.1106(3) 0.041(2) Uani 1 1 d D . . . .
H13 H -0.1899 0.1455 0.0948 0.050 Uiso 1 1 calc R U . . .
Br1 Br 0.16781(4) 0.7899(2) 0.44126(3) 0.0389(3) Uani 1 1 d . . . . .
Br2 Br -0.17507(8) 0.3014(6) -0.01886(7) 0.0725(9) Uani 0.564(4) 1 d . . P A 1
H14 H -0.1511(13) 0.323(15) 0.0242(3) 0.00(3) Uiso 0.436(4) 1 d D . P A 2

loop_
_atom_site_aniso_label
_atom_site_aniso_U_11
_atom_site_aniso_U_22
_atom_site_aniso_U_33
_atom_site_aniso_U_23
_atom_site_aniso_U_13
_atom_site_aniso_U_12
B1 0.031(4) 0.028(4) 0.025(4) -0.002(3) 0.012(3) 0.009(3)
C1 0.030(4) 0.027(4) 0.028(3) 0.000(3) 0.014(3) 0.005(3)
C2 0.028(4) 0.030(4) 0.031(4) -0.006(3) 0.014(3) 0.003(3)
C3 0.025(4) 0.035(4) 0.035(4) -0.004(3) 0.011(3) -0.002(3)
C4 0.026(4) 0.026(4) 0.040(4) 0.002(3) 0.015(3) 0.003(3)
C5 0.030(4) 0.025(4) 0.038(4) 0.000(3) 0.021(3) -0.001(3)
C6 0.035(4) 0.032(4) 0.040(4) 0.003(3) 0.020(4) 0.000(3)
C7 0.037(4) 0.025(4) 0.039(4) 0.000(3) 0.021(3) 0.001(3)
C8 0.029(4) 0.033(4) 0.035(4) -0.003(3) 0.017(3) 0.002(3)
C9 0.034(4) 0.023(3) 0.027(3) -0.001(3) 0.015(3) 0.007(3)
C10 0.036(4) 0.022(3) 0.029(4) 0.000(3) 0.014(3) 0.003(3)
C11 0.031(4) 0.021(3) 0.025(3) 0.000(3) 0.015(3) 0.005(3)
C12 0.025(4) 0.022(3) 0.027(3) -0.001(3) 0.011(3) 0.001(3)
C13 0.033(4) 0.028(4) 0.031(4) 0.004(3) 0.019(3) 0.000(3)
C14 0.027(4) 0.033(4) 0.026(3) 0.001(3) 0.008(3) 0.006(3)
C15 0.032(4) 0.024(3) 0.027(3) -0.003(3) 0.015(3) 0.003(3)
C16 0.023(4) 0.028(4) 0.029(3) -0.003(3) 0.008(3) 0.001(3)
C17 0.023(4) 0.029(4) 0.029(3) -0.001(3) 0.010(3) 0.003(3)
C18 0.032(4) 0.020(3) 0.031(4) 0.003(3) 0.015(3) 0.006(3)
C19 0.026(4) 0.022(3) 0.024(3) 0.000(3) 0.007(3) 0.006(3)
C20 0.027(4) 0.023(3) 0.029(3) 0.001(3) 0.017(3) 0.001(3)
C21 0.032(4) 0.031(4) 0.025(3) 0.001(3) 0.013(3) 0.003(3)
C22 0.034(4) 0.027(4) 0.024(3) 0.002(3) 0.011(3) 0.003(3)
C23 0.040(4) 0.031(4) 0.031(4) 0.005(3) 0.014(3) 0.006(3)
C24 0.037(4) 0.024(4) 0.031(4) 0.000(3) 0.016(3) -0.001(3)
C25 0.037(4) 0.041(4) 0.039(4) 0.009(3) 0.023(4) 0.005(4)
C26 0.047(5) 0.056(5) 0.031(4) 0.009(4) 0.024(4) -0.005(4)
C27 0.057(5) 0.044(5) 0.028(4) 0.007(3) 0.020(4) -0.004(4)
C28 0.041(4) 0.052(5) 0.026(4) 0.006(3) 0.017(3) 0.000(4)
C29 0.041(5) 0.061(6) 0.026(4) 0.000(4) 0.011(3) -0.005(4)
C30 0.033(4) 0.057(5) 0.029(4) 0.011(4) 0.009(3) -0.007(4)
Br1 0.0304(5) 0.0489(5) 0.0315(5) -0.0020(3) 0.0085(3) -0.0044(4)
Br2 0.0495(12) 0.139(2) 0.0184(8) 0.0026(9) 0.0055(7) -0.0371(11)

loop_
_atom_type_symbol
_atom_type_description
_atom_type_scat_dispersion_real
_atom_type_scat_dispersion_imag
_atom_type_scat_source
C C 0.0181 0.0091 'International Tables Vol C Tables 4.2.6.8 and 6.1.1.4'
H H 0.0000 0.0000 'International Tables Vol C Tables 4.2.6.8 and 6.1.1.4'
B B 0.0090 0.0039 'International Tables Vol C Tables 4.2.6.8 and 6.1.1.4'
Br Br -0.6763 1.2805 'International Tables Vol C Tables 4.2.6.8 and 6.1.1.4'

loop_
_geom_angle_atom_site_label_1
_geom_angle_atom_site_label_2
_geom_angle_atom_site_label_3
_geom_angle
C1 B1 C11 115.2(6)
C1 B1 C21 126.9(6)
C11 B1 C21 117.9(7)
C2 C1 C10 118.1(6)
C2 C1 B1 123.0(6)
C10 C1 B1 118.8(6)
C1 C2 C3 122.6(6)
C1 C2 H1 118.7
C3 C2 H1 118.7
C4 C3 C2 119.1(7)
C4 C3 H2 120.4
C2 C3 H2 120.4
C3 C4 C5 121.7(7)
C3 C4 H3 119.1
C5 C4 H3 119.1
C4 C5 C6 120.0(6)
C4 C5 C10 119.9(6)
C6 C5 C10 120.1(6)
C7 C6 C5 119.4(7)
C7 C6 H4 120.3
C5 C6 H4 120.3
C6 C7 C8 120.2(7)
C6 C7 H5 119.9
C8 C7 H5 119.9
C9 C8 C7 122.9(7)
C9 C8 H6 118.5
C7 C8 H6 118.5
C8 C9 C10 118.6(6)
C8 C9 C12 121.1(6)
C10 C9 C12 120.3(6)
C5 C10 C9 118.6(6)
C5 C10 C1 118.5(6)
C9 C10 C1 122.9(6)
C12 C11 C20 117.2(6)
C12 C11 B1 121.7(6)
C20 C11 B1 121.1(6)
C11 C12 C13 118.1(6)
C11 C12 C9 121.0(6)
C13 C12 C9 120.9(6)
C14 C13 C12 122.9(6)
C14 C13 H7 118.5
C12 C13 H7 118.5
C13 C14 C15 121.1(6)
C13 C14 H8 119.4
C15 C14 H8 119.4
C20 C15 C14 115.7(6)
C20 C15 C16 117.2(6)
C14 C15 C16 127.2(6)
C17 C16 C15 123.5(6)
C17 C16 Br1 117.6(5)
C15 C16 Br1 118.8(5)
C16 C17 C18 119.2(7)
C16 C17 H9 120.4
C18 C17 H9 120.4
C17 C18 C19 117.4(6)
C17 C18 C24 137.3(7)
C19 C18 C24 105.3(6)
C20 C19 C18 124.4(6)
C20 C19 C22 124.1(6)
C18 C19 C22 111.4(6)
C19 C20 C15 118.2(6)
C19 C20 C11 116.9(6)
C15 C20 C11 124.9(6)
C22 C21 C30 113.0(6)
C22 C21 B1 111.8(6)
C30 C21 B1 135.2(7)
C21 C22 C23 125.7(6)
C21 C22 C19 128.3(6)
C23 C22 C19 106.0(6)
C28 C23 C22 121.7(7)
C28 C23 C24 127.0(7)
C22 C23 C24 111.3(6)
C25 C24 C23 117.4(7)
C25 C24 C18 136.6(7)
C23 C24 C18 106.0(6)
C24 C25 C26 117.4(7)
C24 C25 H10 121.3
C26 C25 H10 121.3
C27 C26 C25 123.5(7)
C27 C26 H11 118.3
C25 C26 H11 118.3
C26 C27 C28 120.0(7)
C26 C27 H12 120.0
C28 C27 H12 120.0
C23 C28 C27 114.7(7)
C23 C28 C29 114.5(6)
C27 C28 C29 130.8(6)
C30 C29 C28 122.6(5)
C30 C29 Br2 121.5(5)
C28 C29 Br2 115.9(5)
C30 C29 H14 120.6(9)
C28 C29 H14 116.8(8)
C29 C30 C21 122.4(7)
C29 C30 H13 118.8
C21 C30 H13 118.8

loop_
_geom_bond_atom_site_label_1
_geom_bond_atom_site_label_2
_geom_bond_distance
B1 C1 1.548(11)
B1 C11 1.567(10)
B1 C21 1.603(10)
C1 C2 1.393(9)
C1 C10 1.449(9)
C2 C3 1.417(10)
C2 H1 0.9500
C3 C4 1.358(10)
C3 H2 0.9500
C4 C5 1.412(10)
C4 H3 0.9500
C5 C6 1.426(10)
C5 C10 1.433(10)
C6 C7 1.377(10)
C6 H4 0.9500
C7 C8 1.394(10)
C7 H5 0.9500
C8 C9 1.377(9)
C8 H6 0.9500
C9 C10 1.435(9)
C9 C12 1.477(10)
C11 C12 1.395(9)
C11 C20 1.440(9)
C12 C13 1.448(9)
C13 C14 1.356(10)
C13 H7 0.9500
C14 C15 1.426(9)
C14 H8 0.9500
C15 C20 1.400(9)
C15 C16 1.429(10)
C16 C17 1.386(10)
C16 Br1 1.897(7)
C17 C18 1.390(9)
C17 H9 0.9500
C18 C19 1.403(10)
C18 C24 1.497(9)
C19 C20 1.399(9)
C19 C22 1.424(9)
C21 C22 1.384(10)
C21 C30 1.424(9)
C22 C23 1.400(10)
C23 C28 1.379(9)
C23 C24 1.412(10)
C24 C25 1.378(10)
C25 C26 1.430(10)
C25 H10 0.9500
C26 C27 1.379(11)
C26 H11 0.9500
C27 C28 1.419(10)
C27 H12 0.9500
C28 C29 1.437(9)
C29 C30 1.396(9)
C29 Br2 1.877(5)
C29 H14 0.9505(10)
C30 H13 0.9500

loop_
_geom_torsion_atom_site_label_1
_geom_torsion_atom_site_label_2
_geom_torsion_atom_site_label_3
_geom_torsion_atom_site_label_4
_geom_torsion
C11 B1 C1 C2 -176.5(6)
C21 B1 C1 C2 3.3(11)
C11 B1 C1 C10 3.2(9)
C21 B1 C1 C10 -176.9(7)
C10 C1 C2 C3 2.9(10)
B1 C1 C2 C3 -177.3(7)
C1 C2 C3 C4 -1.7(11)
C2 C3 C4 C5 0.1(11)
C3 C4 C5 C6 -179.9(7)
C3 C4 C5 C10 0.1(10)
C4 C5 C6 C7 177.4(7)
C10 C5 C6 C7 -2.6(10)
C5 C6 C7 C8 3.5(11)
C6 C7 C8 C9 -2.8(11)
C7 C8 C9 C10 1.0(11)
C7 C8 C9 C12 -179.1(6)
C4 C5 C10 C9 -179.1(6)
C6 C5 C10 C9 0.9(10)
C4 C5 C10 C1 1.1(10)
C6 C5 C10 C1 -178.9(6)
C8 C9 C10 C5 -0.1(10)
C12 C9 C10 C5 180.0(6)
C8 C9 C10 C1 179.7(6)
C12 C9 C10 C1 -0.2(10)
C2 C1 C10 C5 -2.6(9)
B1 C1 C10 C5 177.6(6)
C2 C1 C10 C9 177.6(6)
B1 C1 C10 C9 -2.2(10)
C1 B1 C11 C12 -2.2(9)
C21 B1 C11 C12 177.9(6)
C1 B1 C11 C20 178.6(6)
C21 B1 C11 C20 -1.2(9)
C20 C11 C12 C13 -2.0(9)
B1 C11 C12 C13 178.8(6)
C20 C11 C12 C9 179.1(6)
B1 C11 C12 C9 0.0(10)
C8 C9 C12 C11 -178.5(7)
C10 C9 C12 C11 1.4(9)
C8 C9 C12 C13 2.7(10)
C10 C9 C12 C13 -177.4(6)
C11 C12 C13 C14 1.6(10)
C9 C12 C13 C14 -179.6(6)
C12 C13 C14 C15 0.2(11)
C13 C14 C15 C20 -1.2(10)
C13 C14 C15 C16 179.7(7)
C20 C15 C16 C17 1.8(10)
C14 C15 C16 C17 -179.1(7)
C20 C15 C16 Br1 -178.9(5)
C14 C15 C16 Br1 0.1(10)
C15 C16 C17 C18 -1.6(10)
Br1 C16 C17 C18 179.2(5)
C16 C17 C18 C19 0.6(10)
C16 C17 C18 C24 -179.6(7)
C17 C18 C19 C20 0.0(10)
C24 C18 C19 C20 -179.8(6)
C17 C18 C19 C22 179.8(6)
C24 C18 C19 C22 0.0(7)
C18 C19 C20 C15 0.2(10)
C22 C19 C20 C15 -179.5(6)
C18 C19 C20 C11 179.4(6)
C22 C19 C20 C11 -0.4(10)
C14 C15 C20 C19 179.7(6)
C16 C15 C20 C19 -1.1(9)
C14 C15 C20 C11 0.6(10)
C16 C15 C20 C11 179.8(6)
C12 C11 C20 C19 -178.1(6)
B1 C11 C20 C19 1.1(9)
C12 C11 C20 C15 1.0(10)
B1 C11 C20 C15 -179.8(6)
C1 B1 C21 C22 -179.4(7)
C11 B1 C21 C22 0.4(9)
C1 B1 C21 C30 3.5(13)
C11 B1 C21 C30 -176.7(8)
C30 C21 C22 C23 -1.8(11)
B1 C21 C22 C23 -179.6(7)
C30 C21 C22 C19 178.2(7)
B1 C21 C22 C19 0.3(10)
C20 C19 C22 C21 -0.4(11)
C18 C19 C22 C21 179.8(7)
C20 C19 C22 C23 179.5(6)
C18 C19 C22 C23 -0.2(8)
C21 C22 C23 C28 0.2(12)
C19 C22 C23 C28 -179.7(7)
C21 C22 C23 C24 -179.6(7)
C19 C22 C23 C24 0.5(8)
C28 C23 C24 C25 -1.0(12)
C22 C23 C24 C25 178.8(7)
C28 C23 C24 C18 179.7(8)
C22 C23 C24 C18 -0.5(8)
C17 C18 C24 C25 1.4(15)
C19 C18 C24 C25 -178.8(8)
C17 C18 C24 C23 -179.5(8)
C19 C18 C24 C23 0.3(7)
C23 C24 C25 C26 0.5(11)
C18 C24 C25 C26 179.5(8)
C24 C25 C26 C27 0.5(12)
C25 C26 C27 C28 -1.2(13)
C22 C23 C28 C27 -179.5(7)
C24 C23 C28 C27 0.3(12)
C22 C23 C28 C29 0.1(12)
C24 C23 C28 C29 179.9(7)
C26 C27 C28 C23 0.8(12)
C26 C27 C28 C29 -178.7(9)
C23 C28 C29 C30 1.3(13)
C27 C28 C29 C30 -179.2(9)
C23 C28 C29 Br2 -179.0(6)
C27 C28 C29 Br2 0.4(13)
C28 C29 C30 C21 -3.2(14)
Br2 C29 C30 C21 177.2(6)
C22 C21 C30 C29 3.2(11)
B1 C21 C30 C29 -179.7(8)
